data_2201298
loop_
_publ_author_name
'N\"ather, Christian'
'Greve, Jan'
'Je\&s, Inke'

_publ_section_title Poly[diaqua(\m~4~-squarato-<i>O</i>,<i>O</i>',<i>O</i>'',<i>O</i>''')iron(II)]
_journal_issue 10
_journal_name_full 'Acta Crystallographica Section E'
_journal_page_first m507
_journal_page_last m509
_journal_paper_doi 10.1107/S1600536802015647
_journal_volume 58
_journal_year 2002
_chemical_formula_iupac '[Fe (C4 O4) (H2 O)2]'
_chemical_formula_moiety 'C4 H4 Fe O6'
_chemical_formula_sum 'C4 H4 Fe O6'
_chemical_formula_weight 203.92
_chemical_melting_point 'decomposition at about 200\%C'
_chemical_name_common
;
Poly[diaqua(\m~4~-squarato-O,O',O'',O''')iron(II)]
;
_chemical_name_systematic ?
_space_group_IT_number 222
_symmetry_cell_setting cubic
_symmetry_space_group_name_Hall '-P 4a 2bc 3'
_symmetry_space_group_name_H-M 'P n -3 n :2'
_atom_sites_solution_hydrogens geom
_atom_sites_solution_primary direct
_atom_sites_solution_secondary difmap
_audit_creation_method SHELXL-97
_cell_angle_alpha 90.00
_cell_angle_beta 90.00
_cell_angle_gamma 90.00
_cell_formula_units_Z 24
_cell_length_a 16.3606(9)
_cell_length_b 16.3606(9)
_cell_length_c 16.3606(9)
_cell_measurement_reflns_used 800
_cell_measurement_temperature 293(2)
_cell_measurement_theta_max 28
_cell_measurement_theta_min 2.5
_cell_volume 4379.2(4)
_computing_cell_refinement 'IPDS Program Package'
_computing_data_collection 'IPDS Program Package (Stoe & Cie, 1998)'
_computing_data_reduction 'IPDS Program Package'
_computing_molecular_graphics 'XP in SHELXTL (Bruker, 1998)'
_computing_publication_material 'CIFTAB in SHELXL97'
_computing_structure_refinement 'SHELXL97 (Sheldrick, 1997)'
_computing_structure_solution 'SHELXS97 (Sheldrick, 1997)'
_diffrn_ambient_temperature 293(2)
_diffrn_measured_fraction_theta_full 0.978
_diffrn_measured_fraction_theta_max 0.978
_diffrn_measurement_device_type 'Stoe IPDS'
_diffrn_measurement_method \w
_diffrn_radiation_monochromator graphite
_diffrn_radiation_source 'fine-focus sealed tube'
_diffrn_radiation_type MoK\a
_diffrn_radiation_wavelength 0.71073
_diffrn_reflns_av_R_equivalents 0.0257
_diffrn_reflns_av_sigmaI/netI 0.0060
_diffrn_reflns_limit_h_max 21
_diffrn_reflns_limit_h_min -21
_diffrn_reflns_limit_k_max 20
_diffrn_reflns_limit_k_min -20
_diffrn_reflns_limit_l_max 21
_diffrn_reflns_limit_l_min -21
_diffrn_reflns_number 27710
_diffrn_reflns_theta_full 28.03
_diffrn_reflns_theta_max 28.03
_diffrn_reflns_theta_min 3.05
_diffrn_standards_decay_% none
_diffrn_standards_interval_count 0
_diffrn_standards_number 0
_exptl_absorpt_coefficient_mu 2.046
_exptl_absorpt_correction_type none
_exptl_crystal_colour yellow
_exptl_crystal_density_diffrn 1.856
_exptl_crystal_density_method 'not measured'
_exptl_crystal_description 'irregular polyhedron'
_exptl_crystal_F_000 2448
_exptl_crystal_size_max 0.3
_exptl_crystal_size_mid 0.05
_exptl_crystal_size_min 0.05
_refine_diff_density_max 1.077
_refine_diff_density_min -0.388
_refine_ls_extinction_method none
_refine_ls_goodness_of_fit_ref 1.184
_refine_ls_hydrogen_treatment mixed
_refine_ls_matrix_type full
_refine_ls_number_parameters 51
_refine_ls_number_reflns 881
_refine_ls_number_restraints 0
_refine_ls_restrained_S_all 1.184
_refine_ls_R_factor_all 0.0449
_refine_ls_R_factor_gt 0.0399
_refine_ls_shift/su_max 0.001
_refine_ls_shift/su_mean 0.000
_refine_ls_structure_factor_coef Fsqd
_refine_ls_weighting_details 'calc w = 1/[\s^2^(Fo^2^)+(0.0991P)^2^+5.2645P] where P = (Fo^2^+2Fc^2^)/3'
_refine_ls_weighting_scheme calc
_refine_ls_wR_factor_gt 0.1720
_refine_ls_wR_factor_ref 0.1776
_reflns_number_gt 750
_reflns_number_total 881
_reflns_threshold_expression I>2\s(I)
_cod_data_source_file bt6187.cif
_cod_data_source_block I
_cod_original_sg_symbol_H-M 'P n -3 n'
_cod_database_code 2201298
_cod_database_fobs_code 2201298

loop_
_symmetry_equiv_pos_as_xyz
'x, y, z'
'-x+1/2, -y+1/2, z'
'-x+1/2, y, -z+1/2'
'x, -y+1/2, -z+1/2'
'z, x, y'
'z, -x+1/2, -y+1/2'
'-z+1/2, -x+1/2, y'
'-z+1/2, x, -y+1/2'
'y, z, x'
'-y+1/2, z, -x+1/2'
'y, -z+1/2, -x+1/2'
'-y+1/2, -z+1/2, x'
'y, x, -z+1/2'
'-y+1/2, -x+1/2, -z+1/2'
'y, -x+1/2, z'
'-y+1/2, x, z'
'x, z, -y+1/2'
'-x+1/2, z, y'
'-x+1/2, -z+1/2, -y+1/2'
'x, -z+1/2, y'
'z, y, -x+1/2'
'z, -y+1/2, x'
'-z+1/2, y, x'
'-z+1/2, -y+1/2, -x+1/2'
'-x, -y, -z'
'x-1/2, y-1/2, -z'
'x-1/2, -y, z-1/2'
'-x, y-1/2, z-1/2'
'-z, -x, -y'
'-z, x-1/2, y-1/2'
'z-1/2, x-1/2, -y'
'z-1/2, -x, y-1/2'
'-y, -z, -x'
'y-1/2, -z, x-1/2'
'-y, z-1/2, x-1/2'
'y-1/2, z-1/2, -x'
'-y, -x, z-1/2'
'y-1/2, x-1/2, z-1/2'
'-y, x-1/2, -z'
'y-1/2, -x, -z'
'-x, -z, y-1/2'
'x-1/2, -z, -y'
'x-1/2, z-1/2, y-1/2'
'-x, z-1/2, -y'
'-z, -y, x-1/2'
'-z, y-1/2, -x'
'z-1/2, -y, -x'
'z-1/2, y-1/2, x-1/2'

loop_
_atom_site_label
_atom_site_fract_x
_atom_site_fract_y
_atom_site_fract_z
_atom_site_U_iso_or_equiv
_atom_site_adp_type
_atom_site_calc_flag
_atom_site_refinement_flags
_atom_site_occupancy
_atom_site_disorder_assembly
_atom_site_disorder_group
_atom_site_type_symbol
Fe 0.498475(16) 0.498475(16) 0.2500 0.0083(4) Uani d S 1 . . Fe
C1 0.30900(13) 0.48407(15) 0.22728(14) 0.0140(5) Uani d . 1 . . C
O1 0.37958(10) 0.48778(12) 0.19866(10) 0.0195(5) Uani d . 1 . . O
C2 0.50044(14) 0.69069(14) 0.22811(17) 0.0165(6) Uani d . 1 . . C
O2 0.50261(12) 0.61950(10) 0.20032(11) 0.0214(5) Uani d . 1 . . O
O3 0.46029(10) 0.53742(10) 0.36497(11) 0.0188(5) Uani d . 1 . . O
H1 0.4137 0.5200 0.3818 0.028 Uiso d R 1 . . H
H2 0.4700 0.5869 0.3797 0.028 Uiso d R 1 . . H

loop_
_atom_site_aniso_label
_atom_site_aniso_U_11
_atom_site_aniso_U_22
_atom_site_aniso_U_33
_atom_site_aniso_U_12
_atom_site_aniso_U_13
_atom_site_aniso_U_23
Fe 0.0084(4) 0.0084(4) 0.0080(4) 0.00049(12) -0.00046(10) 0.00046(10)
C1 0.0097(11) 0.0222(11) 0.0101(10) 0.0011(8) -0.0001(8) 0.0002(9)
O1 0.0071(8) 0.0395(11) 0.0119(8) -0.0001(7) 0.0006(6) 0.0018(7)
C2 0.0282(13) 0.0107(12) 0.0107(11) -0.0001(8) 0.0007(7) -0.0007(9)
O2 0.0458(12) 0.0066(8) 0.0118(8) 0.0010(6) 0.0028(6) -0.0008(6)
O3 0.0197(8) 0.0190(8) 0.0176(9) -0.0045(6) 0.0077(6) -0.0076(6)

loop_
_atom_type_symbol
_atom_type_description
_atom_type_scat_dispersion_real
_atom_type_scat_dispersion_imag
_atom_type_scat_source
C C 0.0033 0.0016 'International Tables Vol C Tables 4.2.6.8 and 6.1.1.4'
H H 0.0000 0.0000 'International Tables Vol C Tables 4.2.6.8 and 6.1.1.4'
O O 0.0106 0.0060 'International Tables Vol C Tables 4.2.6.8 and 6.1.1.4'
Fe Fe 0.3463 0.8444 'International Tables Vol C Tables 4.2.6.8 and 6.1.1.4'

loop_
_geom_angle_atom_site_label_1
_geom_angle_atom_site_label_2
_geom_angle_atom_site_label_3
_geom_angle_site_symmetry_1
_geom_angle_site_symmetry_3
_geom_angle
_geom_angle_publ_flag
O3 Fe O3 13 . 179.52(9) y
O3 Fe O1 13 . 84.17(7) y
O3 Fe O1 . . 96.18(7) y
O3 Fe O1 13 13 96.18(7) n
O3 Fe O1 . 13 84.17(7) n
O1 Fe O1 . 13 90.31(10) y
O3 Fe O2 13 13 93.98(7) n
O3 Fe O2 . 13 85.69(7) y
O1 Fe O2 . 13 176.91(7) y
O1 Fe O2 13 13 87.42(7) y
O3 Fe O2 13 . 85.69(7) y
O3 Fe O2 . . 93.98(7) y
O1 Fe O2 . . 87.42(7) y
O1 Fe O2 13 . 176.91(7) n
O2 Fe O2 13 . 94.92(10) y
O1 C1 C1 . 21 133.9(3) n
O1 C1 C1 . 23 136.0(3) n
C1 C1 C1 21 23 90.0000(10) n
C1 O1 Fe . . 134.63(16) n
O2 C2 C2 . 41_665 133.9(3) n
O2 C2 C2 . 44_666 136.1(3) n
C2 C2 C2 41_665 44_666 89.994(4) n
C2 O2 Fe . . 136.24(17) n
Fe O3 H1 . . 117.0 n
Fe O3 H2 . . 119.1 n
H1 O3 H2 . . 112.7 n

loop_
_geom_bond_atom_site_label_1
_geom_bond_atom_site_label_2
_geom_bond_site_symmetry_2
_geom_bond_distance
_geom_bond_publ_flag
Fe O3 13 2.0819(17) y
Fe O3 . 2.0819(17) n
Fe O1 . 2.1260(16) y
Fe O1 13 2.1260(16) n
Fe O2 13 2.1414(17) y
Fe O2 . 2.1414(17) n
C1 O1 . 1.247(3) n
C1 C1 21 1.463(3) n
C1 C1 23 1.463(3) n
C2 O2 . 1.251(3) n
C2 C2 41_665 1.463(3) n
C2 C2 44_666 1.463(3) n
O3 H1 . 0.8600 n
O3 H2 . 0.8599 n

loop_
_geom_hbond_atom_site_label_D
_geom_hbond_atom_site_label_H
_geom_hbond_atom_site_label_A
_geom_hbond_site_symmetry_A
_geom_hbond_distance_DH
_geom_hbond_distance_HA
_geom_hbond_distance_DA
_geom_hbond_angle_DHA
O3 H1 O1 23 0.86 1.91 2.735(2) 160
O3 H2 O2 44_666 0.86 1.91 2.745(2) 164
